data_4024473
loop_
_publ_author_name
'Michael Harmata'
'Kanok-on Rayanil'
'Vinson R. Espejo'
'Charles L. Barnes'

_publ_section_title
;
Benzothiazines in Synthesis. Further Studies of the Intramolecular,
Stereoselective Addition of Sulfonimidoyl Carbanions to \a,\b-Unsaturated
Functional Groups
;
_journal_name_full 'Journal of Organic Chemistry'
_journal_page_first 3214
_journal_page_last 3216
_journal_paper_doi 10.1021/jo900151d
_journal_volume 74
_journal_year 2009
_chemical_formula_sum 'C20 H23 N O2 S'
_chemical_formula_weight 341.45
_space_group_IT_number 5
_symmetry_cell_setting monoclinic
_symmetry_Int_Tables_number 5
_symmetry_space_group_name_Hall 'C 2y'
_symmetry_space_group_name_H-M 'C 1 2 1'
_atom_sites_solution_hydrogens geom
_atom_sites_solution_primary direct
_atom_sites_solution_secondary difmap
_audit_creation_method SHELXL-97
_cell_angle_alpha 90.00
_cell_angle_beta 104.099(2)
_cell_angle_gamma 90.00
_cell_formula_units_Z 4
_cell_length_a 27.856(3)
_cell_length_b 6.5846(7)
_cell_length_c 10.3007(11)
_cell_measurement_reflns_used 4044
_cell_measurement_temperature 173(2)
_cell_measurement_theta_max 27.1
_cell_measurement_theta_min 2.2
_cell_volume 1832.4(3)
_computing_cell_refinement 'SAINT (Bruker, 1998)'
_computing_data_collection 'SMART (Bruker, 1998)'
_computing_data_reduction 'SAINT (Bruker, 1998)'
_computing_molecular_graphics 'ORTEP-III (Burnett & Johnson, 1996)'
_computing_publication_material 'CIFTAB (Sheldrick, 1997)'
_computing_structure_refinement 'SHELXL-97 (Sheldrick, 1997)'
_computing_structure_solution 'SHELXS-97 (Sheldrick, 1997)'
_diffrn_ambient_temperature 173(2)
_diffrn_measured_fraction_theta_full 0.992
_diffrn_measured_fraction_theta_max 0.992
_diffrn_measurement_device_type 'Bruker SMART CCD area detector'
_diffrn_measurement_method 'omega scans'
_diffrn_radiation_monochromator graphite
_diffrn_radiation_type MoK\a
_diffrn_radiation_wavelength 0.71073
_diffrn_reflns_av_R_equivalents 0.0258
_diffrn_reflns_av_sigmaI/netI 0.0424
_diffrn_reflns_limit_h_max 35
_diffrn_reflns_limit_h_min -35
_diffrn_reflns_limit_k_max 8
_diffrn_reflns_limit_k_min -8
_diffrn_reflns_limit_l_max 11
_diffrn_reflns_limit_l_min -13
_diffrn_reflns_number 6489
_diffrn_reflns_theta_full 27.12
_diffrn_reflns_theta_max 27.12
_diffrn_reflns_theta_min 1.51
_diffrn_source 'fine-focus sealed tube'
_diffrn_standards_decay_% 0.0
_exptl_absorpt_coefficient_mu 0.188
_exptl_absorpt_correction_T_max 0.98
_exptl_absorpt_correction_T_min 0.61
_exptl_absorpt_correction_type multi-scan
_exptl_absorpt_process_details
;
 Data were corrected for decay and absorption using the program SADABS 
 (Sheldrick, G. M. (2003). SADABS. Version 2.10. University of
 G\"ottingen, Germany).
;
_exptl_crystal_colour colorless
_exptl_crystal_density_diffrn 1.238
_exptl_crystal_density_method 'not measured'
_exptl_crystal_description plate
_exptl_crystal_F_000 728
_exptl_crystal_size_max 0.55
_exptl_crystal_size_mid 0.15
_exptl_crystal_size_min 0.10
_refine_diff_density_max 0.874
_refine_diff_density_min -0.205
_refine_diff_density_rms 0.060
_refine_ls_abs_structure_details 'Flack H D (1983), Acta Cryst. A39, 876-881'
_refine_ls_abs_structure_Flack 0.05(8)
_refine_ls_extinction_method none
_refine_ls_goodness_of_fit_ref 1.052
_refine_ls_hydrogen_treatment noref
_refine_ls_matrix_type full
_refine_ls_number_parameters 220
_refine_ls_number_reflns 3609
_refine_ls_number_restraints 1
_refine_ls_restrained_S_all 1.052
_refine_ls_R_factor_all 0.0535
_refine_ls_R_factor_gt 0.0474
_refine_ls_shift/su_max 0.000
_refine_ls_shift/su_mean 0.000
_refine_ls_structure_factor_coef Fsqd
_refine_ls_weighting_details 'calc w=1/[\s^2^(Fo^2^)+(0.0798P)^2^+0.2920P] where P=(Fo^2^+2Fc^2^)/3'
_refine_ls_weighting_scheme calc
_refine_ls_wR_factor_gt 0.1181
_refine_ls_wR_factor_ref 0.1222
_reflns_number_gt 3273
_reflns_number_total 3609
_reflns_threshold_expression >2sigma(I)
_cod_data_source_file jo900151d_si_002.cif
_cod_data_source_block VE-6-139
_cod_original_sg_symbol_H-M 'C 2'
_cod_database_code 4024473

loop_
_symmetry_equiv_pos_as_xyz
'x, y, z'
'-x, y, -z'
'x+1/2, y+1/2, z'
'-x+1/2, y+1/2, -z'

loop_
_atom_site_label
_atom_site_type_symbol
_atom_site_fract_x
_atom_site_fract_y
_atom_site_fract_z
_atom_site_U_iso_or_equiv
_atom_site_adp_type
_atom_site_occupancy
_atom_site_symmetry_multiplicity
_atom_site_calc_flag
_atom_site_refinement_flags
_atom_site_disorder_assembly
_atom_site_disorder_group
S1 S 0.21270(2) 0.21406(9) 0.17677(5) 0.02614(15) Uani 1 1 d . . .
O1 O 0.22513(7) 0.3277(3) 0.06803(17) 0.0360(4) Uani 1 1 d . . .
O2 O 0.08501(8) -0.1263(3) -0.20243(19) 0.0352(4) Uani 1 1 d . . .
N1 N 0.16698(8) 0.2829(4) 0.2221(2) 0.0353(5) Uani 1 1 d . . .
C1 C 0.20544(9) -0.0478(4) 0.1330(3) 0.0284(5) Uani 1 1 d . . .
H1A H 0.2303 -0.0904 0.0841 0.034 Uiso 1 1 calc R . .
H1B H 0.2093 -0.1330 0.2141 0.034 Uiso 1 1 calc R . .
C2 C 0.15290(9) -0.0671(4) 0.0434(2) 0.0271(5) Uani 1 1 d . . .
H2 H 0.1494 0.0381 -0.0284 0.033 Uiso 1 1 calc R . .
C3 C 0.11584(9) -0.0155(4) 0.1249(2) 0.0274(5) Uani 1 1 d . . .
C4 C 0.07318(9) -0.1284(5) 0.1196(3) 0.0341(6) Uani 1 1 d . . .
H4 H 0.0667 -0.2447 0.0635 0.041 Uiso 1 1 calc R . .
C5 C 0.03979(10) -0.0748(5) 0.1947(3) 0.0414(7) Uani 1 1 d . . .
H5 H 0.0108 -0.1532 0.1895 0.050 Uiso 1 1 calc R . .
C6 C 0.04950(10) 0.0950(5) 0.2773(3) 0.0432(7) Uani 1 1 d . . .
H6 H 0.0267 0.1342 0.3280 0.052 Uiso 1 1 calc R . .
C7 C 0.09170(9) 0.2056(6) 0.2858(3) 0.0375(6) Uani 1 1 d . . .
H7 H 0.0985 0.3181 0.3451 0.045 Uiso 1 1 calc R . .
C8 C 0.12501(9) 0.1562(4) 0.2087(2) 0.0280(5) Uani 1 1 d . . .
C9 C 0.26455(9) 0.2378(4) 0.3158(2) 0.0256(5) Uani 1 1 d . . .
C10 C 0.30126(10) 0.3751(4) 0.3103(3) 0.0316(6) Uani 1 1 d . . .
H10 H 0.2990 0.4558 0.2326 0.038 Uiso 1 1 calc R . .
C11 C 0.34155(10) 0.3941(4) 0.4194(3) 0.0362(6) Uani 1 1 d . . .
H11 H 0.3668 0.4902 0.4173 0.043 Uiso 1 1 calc R . .
C12 C 0.34510(10) 0.2735(4) 0.5315(3) 0.0349(6) Uani 1 1 d . . .
H12 H 0.3731 0.2847 0.6053 0.042 Uiso 1 1 calc R . .
C13 C 0.30797(11) 0.1372(4) 0.5361(3) 0.0351(6) Uani 1 1 d . . .
H13 H 0.3106 0.0550 0.6133 0.042 Uiso 1 1 calc R . .
C14 C 0.26700(10) 0.1188(4) 0.4296(3) 0.0324(6) Uani 1 1 d . . .
H14 H 0.2411 0.0272 0.4337 0.039 Uiso 1 1 calc R . .
C15 C 0.14618(8) -0.2739(4) -0.0257(2) 0.0275(5) Uani 1 1 d . . .
H15A H 0.1400 -0.3768 0.0385 0.033 Uiso 1 1 calc R . .
H15B H 0.1774 -0.3111 -0.0496 0.033 Uiso 1 1 calc R . .
C16 C 0.10394(8) -0.2822(5) -0.1519(2) 0.0274(5) Uani 1 1 d . . .
C17 C 0.08727(11) -0.4899(4) -0.2130(3) 0.0311(6) Uani 1 1 d . . .
C18 C 0.13249(11) -0.6116(4) -0.2298(3) 0.0403(7) Uani 1 1 d . . .
H18A H 0.1219 -0.7474 -0.2639 0.061 Uiso 1 1 calc R . .
H18B H 0.1564 -0.6234 -0.1429 0.061 Uiso 1 1 calc R . .
H18C H 0.1479 -0.5414 -0.2931 0.061 Uiso 1 1 calc R . .
C19 C 0.06231(11) -0.6055(5) -0.1171(3) 0.0424(7) Uani 1 1 d . . .
H19A H 0.0323 -0.5333 -0.1101 0.064 Uiso 1 1 calc R . .
H19B H 0.0852 -0.6141 -0.0284 0.064 Uiso 1 1 calc R . .
H19C H 0.0536 -0.7428 -0.1516 0.064 Uiso 1 1 calc R . .
C20 C 0.05077(12) -0.4648(5) -0.3490(3) 0.0449(7) Uani 1 1 d . . .
H20A H 0.0217 -0.3896 -0.3379 0.067 Uiso 1 1 calc R . .
H20B H 0.0405 -0.5989 -0.3871 0.067 Uiso 1 1 calc R . .
H20C H 0.0667 -0.3897 -0.4092 0.067 Uiso 1 1 calc R . .

loop_
_atom_site_aniso_label
_atom_site_aniso_U_11
_atom_site_aniso_U_22
_atom_site_aniso_U_33
_atom_site_aniso_U_23
_atom_site_aniso_U_13
_atom_site_aniso_U_12
S1 0.0323(3) 0.0236(3) 0.0228(3) -0.0013(2) 0.0072(2) -0.0019(3)
O1 0.0459(11) 0.0384(11) 0.0231(8) 0.0057(8) 0.0075(8) -0.0048(8)
O2 0.0459(11) 0.0267(10) 0.0307(10) 0.0002(8) 0.0047(8) 0.0031(8)
N1 0.0383(12) 0.0312(12) 0.0382(12) -0.0116(10) 0.0124(10) -0.0013(9)
C1 0.0339(13) 0.0234(12) 0.0301(12) -0.0074(10) 0.0120(10) 0.0005(10)
C2 0.0340(13) 0.0224(12) 0.0261(12) -0.0008(10) 0.0095(10) -0.0004(10)
C3 0.0283(12) 0.0317(14) 0.0212(11) -0.0002(10) 0.0043(9) 0.0020(10)
C4 0.0336(13) 0.0384(15) 0.0292(13) -0.0007(12) 0.0055(11) -0.0033(11)
C5 0.0306(14) 0.0560(19) 0.0389(15) 0.0057(14) 0.0112(12) -0.0039(13)
C6 0.0320(14) 0.061(2) 0.0393(16) 0.0000(14) 0.0138(12) 0.0103(13)
C7 0.0375(13) 0.0427(15) 0.0322(12) -0.0041(14) 0.0084(10) 0.0101(15)
C8 0.0297(12) 0.0297(14) 0.0252(11) 0.0007(10) 0.0077(10) 0.0048(9)
C9 0.0329(11) 0.0247(13) 0.0191(10) -0.0018(10) 0.0063(8) 0.0013(10)
C10 0.0412(14) 0.0290(14) 0.0253(12) 0.0019(11) 0.0094(11) -0.0054(11)
C11 0.0385(15) 0.0362(15) 0.0344(14) -0.0017(12) 0.0099(11) -0.0104(12)
C12 0.0389(14) 0.0384(16) 0.0256(12) -0.0055(11) 0.0047(11) 0.0004(11)
C13 0.0494(16) 0.0307(13) 0.0256(12) 0.0062(11) 0.0100(11) 0.0051(12)
C14 0.0404(15) 0.0270(13) 0.0302(14) 0.0029(11) 0.0096(11) -0.0047(11)
C15 0.0336(11) 0.0218(11) 0.0270(11) -0.0026(12) 0.0069(9) 0.0003(11)
C16 0.0328(11) 0.0266(11) 0.0238(10) 0.0022(12) 0.0087(9) -0.0008(12)
C17 0.0384(15) 0.0252(13) 0.0260(12) -0.0020(11) 0.0010(11) -0.0050(11)
C18 0.0527(17) 0.0279(15) 0.0379(15) -0.0098(12) 0.0061(13) 0.0022(12)
C19 0.0534(18) 0.0305(16) 0.0419(16) -0.0014(13) 0.0092(13) -0.0107(13)
C20 0.0546(19) 0.0383(17) 0.0358(15) -0.0055(14) -0.0007(13) -0.0061(14)

loop_
_atom_type_symbol
_atom_type_description
_atom_type_scat_dispersion_real
_atom_type_scat_dispersion_imag
_atom_type_scat_source
C C 0.0033 0.0016 'International Tables Vol C Tables 4.2.6.8 and 6.1.1.4'
H H 0.0000 0.0000 'International Tables Vol C Tables 4.2.6.8 and 6.1.1.4'
N N 0.0061 0.0033 'International Tables Vol C Tables 4.2.6.8 and 6.1.1.4'
O O 0.0106 0.0060 'International Tables Vol C Tables 4.2.6.8 and 6.1.1.4'
S S 0.1246 0.1234 'International Tables Vol C Tables 4.2.6.8 and 6.1.1.4'

loop_
_geom_angle_atom_site_label_1
_geom_angle_atom_site_label_2
_geom_angle_atom_site_label_3
_geom_angle
_geom_angle_site_symmetry_1
_geom_angle_site_symmetry_3
_geom_angle_publ_flag
O1 S1 N1 117.02(13) . . ?
O1 S1 C9 106.02(11) . . ?
N1 S1 C9 107.56(12) . . ?
O1 S1 C1 109.65(12) . . ?
N1 S1 C1 108.23(12) . . ?
C9 S1 C1 108.02(12) . . ?
C8 N1 S1 121.69(18) . . ?
C2 C1 S1 105.41(17) . . ?
C2 C1 H1A 110.7 . . ?
S1 C1 H1A 110.7 . . ?
C2 C1 H1B 110.7 . . ?
S1 C1 H1B 110.7 . . ?
H1A C1 H1B 108.8 . . ?
C3 C2 C15 115.7(2) . . ?
C3 C2 C1 109.0(2) . . ?
C15 C2 C1 110.2(2) . . ?
C3 C2 H2 107.2 . . ?
C15 C2 H2 107.2 . . ?
C1 C2 H2 107.2 . . ?
C4 C3 C8 118.6(2) . . ?
C4 C3 C2 123.2(2) . . ?
C8 C3 C2 118.2(2) . . ?
C3 C4 C5 121.5(3) . . ?
C3 C4 H4 119.2 . . ?
C5 C4 H4 119.2 . . ?
C6 C5 C4 119.1(3) . . ?
C6 C5 H5 120.4 . . ?
C4 C5 H5 120.4 . . ?
C7 C6 C5 120.2(3) . . ?
C7 C6 H6 119.9 . . ?
C5 C6 H6 119.9 . . ?
C6 C7 C8 121.3(3) . . ?
C6 C7 H7 119.4 . . ?
C8 C7 H7 119.4 . . ?
C7 C8 C3 119.2(3) . . ?
C7 C8 N1 117.0(2) . . ?
C3 C8 N1 123.7(2) . . ?
C10 C9 C14 121.2(2) . . ?
C10 C9 S1 119.40(19) . . ?
C14 C9 S1 119.41(19) . . ?
C9 C10 C11 119.2(2) . . ?
C9 C10 H10 120.4 . . ?
C11 C10 H10 120.4 . . ?
C12 C11 C10 120.2(2) . . ?
C12 C11 H11 119.9 . . ?
C10 C11 H11 119.9 . . ?
C13 C12 C11 120.0(2) . . ?
C13 C12 H12 120.0 . . ?
C11 C12 H12 120.0 . . ?
C12 C13 C14 120.8(2) . . ?
C12 C13 H13 119.6 . . ?
C14 C13 H13 119.6 . . ?
C13 C14 C9 118.6(2) . . ?
C13 C14 H14 120.7 . . ?
C9 C14 H14 120.7 . . ?
C2 C15 C16 114.2(2) . . ?
C2 C15 H15A 108.7 . . ?
C16 C15 H15A 108.7 . . ?
C2 C15 H15B 108.7 . . ?
C16 C15 H15B 108.7 . . ?
H15A C15 H15B 107.6 . . ?
O2 C16 C15 120.0(3) . . ?
O2 C16 C17 121.6(2) . . ?
C15 C16 C17 118.4(2) . . ?
C20 C17 C16 110.4(2) . . ?
C20 C17 C18 109.5(2) . . ?
C16 C17 C18 109.7(2) . . ?
C20 C17 C19 109.8(2) . . ?
C16 C17 C19 108.5(2) . . ?
C18 C17 C19 108.9(2) . . ?
C17 C18 H18A 109.5 . . ?
C17 C18 H18B 109.5 . . ?
H18A C18 H18B 109.5 . . ?
C17 C18 H18C 109.5 . . ?
H18A C18 H18C 109.5 . . ?
H18B C18 H18C 109.5 . . ?
C17 C19 H19A 109.5 . . ?
C17 C19 H19B 109.5 . . ?
H19A C19 H19B 109.5 . . ?
C17 C19 H19C 109.5 . . ?
H19A C19 H19C 109.5 . . ?
H19B C19 H19C 109.5 . . ?
C17 C20 H20A 109.5 . . ?
C17 C20 H20B 109.5 . . ?
H20A C20 H20B 109.5 . . ?
C17 C20 H20C 109.5 . . ?
H20A C20 H20C 109.5 . . ?
H20B C20 H20C 109.5 . . ?

loop_
_geom_bond_atom_site_label_1
_geom_bond_atom_site_label_2
_geom_bond_distance
_geom_bond_site_symmetry_2
_geom_bond_publ_flag
S1 O1 1.4574(18) . ?
S1 N1 1.528(2) . ?
S1 C9 1.776(2) . ?
S1 C1 1.781(3) . ?
O2 C16 1.212(3) . ?
N1 C8 1.415(3) . ?
C1 C2 1.534(4) . ?
C1 H1A 0.9900 . ?
C1 H1B 0.9900 . ?
C2 C3 1.520(3) . ?
C2 C15 1.527(4) . ?
C2 H2 1.0000 . ?
C3 C4 1.391(4) . ?
C3 C8 1.408(3) . ?
C4 C5 1.392(4) . ?
C4 H4 0.9500 . ?
C5 C6 1.391(5) . ?
C5 H5 0.9500 . ?
C6 C7 1.367(4) . ?
C6 H6 0.9500 . ?
C7 C8 1.398(3) . ?
C7 H7 0.9500 . ?
C9 C10 1.376(4) . ?
C9 C14 1.398(3) . ?
C10 C11 1.387(4) . ?
C10 H10 0.9500 . ?
C11 C12 1.385(4) . ?
C11 H11 0.9500 . ?
C12 C13 1.379(4) . ?
C12 H12 0.9500 . ?
C13 C14 1.382(4) . ?
C13 H13 0.9500 . ?
C14 H14 0.9500 . ?
C15 C16 1.527(3) . ?
C15 H15A 0.9900 . ?
C15 H15B 0.9900 . ?
C16 C17 1.530(4) . ?
C17 C20 1.526(4) . ?
C17 C18 1.538(4) . ?
C17 C19 1.541(4) . ?
C18 H18A 0.9800 . ?
C18 H18B 0.9800 . ?
C18 H18C 0.9800 . ?
C19 H19A 0.9800 . ?
C19 H19B 0.9800 . ?
C19 H19C 0.9800 . ?
C20 H20A 0.9800 . ?
C20 H20B 0.9800 . ?
C20 H20C 0.9800 . ?

loop_
_geom_torsion_atom_site_label_1
_geom_torsion_atom_site_label_2
_geom_torsion_atom_site_label_3
_geom_torsion_atom_site_label_4
_geom_torsion
_geom_torsion_site_symmetry_1
_geom_torsion_site_symmetry_2
_geom_torsion_site_symmetry_3
_geom_torsion_site_symmetry_4
_geom_torsion_publ_flag
O1 S1 N1 C8 116.2(2) . . . . ?
C9 S1 N1 C8 -124.7(2) . . . . ?
C1 S1 N1 C8 -8.2(3) . . . . ?
O1 S1 C1 C2 -81.19(18) . . . . ?
N1 S1 C1 C2 47.5(2) . . . . ?
C9 S1 C1 C2 163.71(16) . . . . ?
S1 C1 C2 C3 -64.5(2) . . . . ?
S1 C1 C2 C15 167.46(16) . . . . ?
C15 C2 C3 C4 -11.3(4) . . . . ?
C1 C2 C3 C4 -136.1(2) . . . . ?
C15 C2 C3 C8 169.4(2) . . . . ?
C1 C2 C3 C8 44.6(3) . . . . ?
C8 C3 C4 C5 0.1(4) . . . . ?
C2 C3 C4 C5 -179.2(3) . . . . ?
C3 C4 C5 C6 -0.3(4) . . . . ?
C4 C5 C6 C7 -0.9(5) . . . . ?
C5 C6 C7 C8 2.4(5) . . . . ?
C6 C7 C8 C3 -2.6(4) . . . . ?
C6 C7 C8 N1 178.5(3) . . . . ?
C4 C3 C8 C7 1.3(4) . . . . ?
C2 C3 C8 C7 -179.4(2) . . . . ?
C4 C3 C8 N1 -179.8(2) . . . . ?
C2 C3 C8 N1 -0.5(3) . . . . ?
S1 N1 C8 C7 162.1(2) . . . . ?
S1 N1 C8 C3 -16.8(3) . . . . ?
O1 S1 C9 C10 10.8(2) . . . . ?
N1 S1 C9 C10 -115.1(2) . . . . ?
C1 S1 C9 C10 128.3(2) . . . . ?
O1 S1 C9 C14 -170.1(2) . . . . ?
N1 S1 C9 C14 64.0(2) . . . . ?
C1 S1 C9 C14 -52.6(2) . . . . ?
C14 C9 C10 C11 0.5(4) . . . . ?
S1 C9 C10 C11 179.6(2) . . . . ?
C9 C10 C11 C12 1.2(4) . . . . ?
C10 C11 C12 C13 -1.4(4) . . . . ?
C11 C12 C13 C14 0.1(4) . . . . ?
C12 C13 C14 C9 1.5(4) . . . . ?
C10 C9 C14 C13 -1.8(4) . . . . ?
S1 C9 C14 C13 179.1(2) . . . . ?
C3 C2 C15 C16 76.9(3) . . . . ?
C1 C2 C15 C16 -158.83(19) . . . . ?
C2 C15 C16 O2 13.2(3) . . . . ?
C2 C15 C16 C17 -168.0(2) . . . . ?
O2 C16 C17 C20 7.7(3) . . . . ?
C15 C16 C17 C20 -171.1(2) . . . . ?
O2 C16 C17 C18 128.5(2) . . . . ?
C15 C16 C17 C18 -50.3(3) . . . . ?
O2 C16 C17 C19 -112.6(3) . . . . ?
C15 C16 C17 C19 68.6(3) . . . . ?
